data_4517861
loop_
_publ_author_name
'Wallace, Mark A.'
'Zavalij, Peter Y.'
'Sita, Lawrence R.'

_publ_section_title
;
 Enantioselective Living Coordinative Chain Transfer Polymerization:
 Production of Optically Active End-Group-Functionalized (+)- or
 (&#x2212;)-Poly(methylene-1,3-cyclopentane) via a Homochiral C1-Symmetric
 Caproamidinate Hafnium Initiator
;
_journal_name_full 'ACS Catalysis'
_journal_page_first 8496
_journal_page_last 8502
_journal_paper_doi 10.1021/acscatal.0c02104
_journal_year 2020
_chemical_absolute_configuration ad
_chemical_formula_moiety 'C26 H40 Hf N2'
_chemical_formula_sum 'C26 H40 Hf N2'
_chemical_formula_weight 559.09
_space_group_crystal_system tetragonal
_space_group_IT_number 76
_space_group_name_Hall 'P 4w'
_space_group_name_H-M_alt 'P 41'
_atom_sites_solution_hydrogens geom
_atom_sites_solution_primary direct
_atom_sites_solution_secondary difmap
_audit_creation_method 'SHELXL & ZCIF'
_cell_angle_alpha 90
_cell_angle_beta 90
_cell_angle_gamma 90
_cell_formula_units_Z 4
_cell_length_a 9.4910(4)
_cell_length_b 9.4910(4)
_cell_length_c 27.7364(11)
_cell_measurement_reflns_used 25180
_cell_measurement_temperature 150(2)
_cell_measurement_theta_max 32.0
_cell_measurement_theta_min 2.3
_cell_volume 2498.47(18)
_computing_cell_refinement 'Apex2, Saint (Bruker, 2012)'
_computing_data_collection 'Apex2 (Bruker, 2012)'
_computing_data_reduction 'Apex2, Saint'
_computing_molecular_graphics 'Olex2 (Dolomanov, 2009)'
_computing_publication_material 'Apex2, SHELXL, Platon (Spek, 2015)'
_computing_structure_refinement 'ShelXL (Sheldrick, 2015c)'
_computing_structure_solution 'ShelXT (Sheldrick, 2015a)'
_diffrn_ambient_temperature 150(2)
_diffrn_detector 'CCD area detector'
_diffrn_measured_fraction_theta_full 1.000
_diffrn_measured_fraction_theta_max 1.000
_diffrn_measurement_device_type 'Bruker Smart Apex II CCD'
_diffrn_measurement_method '\f and \w scans'
_diffrn_measurement_specimen_support 'MiTeGen loop'
_diffrn_orient_matrix_type standard
_diffrn_orient_matrix_UB_11 0.1053184
_diffrn_orient_matrix_UB_12 -0.0002188
_diffrn_orient_matrix_UB_13 0.0010312
_diffrn_orient_matrix_UB_21 0.0005813
_diffrn_orient_matrix_UB_22 0.1045929
_diffrn_orient_matrix_UB_23 -0.0043231
_diffrn_orient_matrix_UB_31 -0.0029664
_diffrn_orient_matrix_UB_32 0.0126791
_diffrn_orient_matrix_UB_33 0.0357785
_diffrn_radiation_monochromator graphite
_diffrn_radiation_type MoK\a
_diffrn_radiation_wavelength 0.71073
_diffrn_reflns_av_R_equivalents 0.0207
_diffrn_reflns_av_unetI/netI 0.0173
_diffrn_reflns_Laue_measured_fraction_full 1.000
_diffrn_reflns_Laue_measured_fraction_max 1.000
_diffrn_reflns_limit_h_max 13
_diffrn_reflns_limit_h_min -13
_diffrn_reflns_limit_k_max 13
_diffrn_reflns_limit_k_min -13
_diffrn_reflns_limit_l_max 40
_diffrn_reflns_limit_l_min -40
_diffrn_reflns_number 44784
_diffrn_reflns_point_group_measured_fraction_full 0.999
_diffrn_reflns_point_group_measured_fraction_max 0.998
_diffrn_reflns_theta_full 25.242
_diffrn_reflns_theta_max 31.248
_diffrn_reflns_theta_min 2.146
_diffrn_source 'sealed tube'
_exptl_absorpt_coefficient_mu 4.189
_exptl_absorpt_correction_T_max 0.451
_exptl_absorpt_correction_T_min 0.360
_exptl_absorpt_correction_type multi-scan
_exptl_absorpt_process_details 'SADABS (Sheldrick, 1996)'
_exptl_crystal_colour colourless
_exptl_crystal_density_diffrn 1.486
_exptl_crystal_density_method 'not measured'
_exptl_crystal_description prism
_exptl_crystal_F_000 1128
_exptl_crystal_size_max 0.38
_exptl_crystal_size_mid 0.24
_exptl_crystal_size_min 0.19
_refine_diff_density_max 1.096
_refine_diff_density_min -1.003
_refine_diff_density_rms 0.057
_refine_ls_abs_structure_details
;
 Flack x determined using 3574 quotients [(I+)-(I-)]/[(I+)+(I-)]
 (Parsons, Flack and Wagner, Acta Cryst. B69 (2013) 249-259).
;
_refine_ls_abs_structure_Flack -0.026(6)
_refine_ls_extinction_method none
_refine_ls_goodness_of_fit_ref 1.070
_refine_ls_hydrogen_treatment constr
_refine_ls_matrix_type full
_refine_ls_number_parameters 270
_refine_ls_number_reflns 8106
_refine_ls_number_restraints 1
_refine_ls_restrained_S_all 1.070
_refine_ls_R_factor_all 0.0199
_refine_ls_R_factor_gt 0.0181
_refine_ls_shift/su_max 0.001
_refine_ls_shift/su_mean 0.000
_refine_ls_structure_factor_coef Fsqd
_refine_ls_weighting_details 'w=1/[\s^2^(Fo^2^)+(0.0257P)^2^+0.3914P] where P=(Fo^2^+2Fc^2^)/3'
_refine_ls_weighting_scheme calc
_refine_ls_wR_factor_gt 0.0426
_refine_ls_wR_factor_ref 0.0429
_reflns_Friedel_coverage 0.960
_reflns_Friedel_fraction_full 0.997
_reflns_Friedel_fraction_max 0.996
_reflns_number_gt 7653
_reflns_number_total 8106
_reflns_threshold_expression 'I > 2\s(I)'
_cod_data_source_file cs0c02104_si_003.cif
_cod_data_source_block cmpd_R_1
_cod_depositor_comments 'Adding full bibliography for 4517861--4517862.cif.'
_cod_original_cell_volume 2498.5(2)
_cod_database_code 4517861
_shelx_shelxl_version_number 2017/1
_shelx_space_group_comment
;
The symmetry employed for this shelxl refinement is uniquely defined
by the following loop, which should always be used as a source of
symmetry information in preference to the above space-group names.
They are only intended as comments.
;
_shelx_estimated_absorpt_t_min 0.299
_shelx_estimated_absorpt_t_max 0.503

loop_
_space_group_symop_operation_xyz
'x, y, z'
'-x, -y, z+1/2'
'-y, x, z+1/4'
'y, -x, z+3/4'

loop_
_atom_site_label
_atom_site_type_symbol
_atom_site_fract_x
_atom_site_fract_y
_atom_site_fract_z
_atom_site_U_iso_or_equiv
_atom_site_adp_type
_atom_site_occupancy
_atom_site_site_symmetry_order
_atom_site_calc_flag
_atom_site_refinement_flags_posn
_atom_site_refinement_flags_adp
_atom_site_refinement_flags_occupancy
_atom_site_disorder_assembly
_atom_site_disorder_group
Hf1 Hf 0.36187(2) 0.19119(2) 0.50889(2) 0.02040(3) Uani 1 1 d . . . . .
N1 N 0.5293(3) 0.1038(3) 0.46228(11) 0.0273(6) Uani 1 1 d . . . . .
N2 N 0.5787(3) 0.2901(2) 0.50646(13) 0.0241(5) Uani 1 1 d . . . . .
C1 C 0.1930(4) 0.0891(4) 0.56995(12) 0.0294(7) Uani 1 1 d . . . . .
C2 C 0.2969(4) 0.1642(3) 0.59651(11) 0.0248(6) Uani 1 1 d . . . . .
C3 C 0.4276(4) 0.0943(4) 0.58981(11) 0.0260(6) Uani 1 1 d . . . . .
C4 C 0.4051(4) -0.0231(4) 0.55929(13) 0.0299(7) Uani 1 1 d . . . . .
C5 C 0.2610(4) -0.0272(4) 0.54735(12) 0.0315(7) Uani 1 1 d . . . . .
C6 C 0.0386(5) 0.1244(6) 0.56857(17) 0.0515(12) Uani 1 1 d . . . . .
H6A H -0.003320 0.085793 0.539114 0.077 Uiso 1 1 calc R U . . .
H6B H 0.026741 0.226986 0.568930 0.077 Uiso 1 1 calc R U . . .
H6C H -0.008220 0.083516 0.596782 0.077 Uiso 1 1 calc R U . . .
C7 C 0.2695(5) 0.2867(4) 0.62937(13) 0.0406(9) Uani 1 1 d . . . . .
H7A H 0.243612 0.251860 0.661431 0.061 Uiso 1 1 calc R U . . .
H7B H 0.192260 0.343680 0.616341 0.061 Uiso 1 1 calc R U . . .
H7C H 0.354693 0.344613 0.631818 0.061 Uiso 1 1 calc R U . . .
C8 C 0.5631(4) 0.1279(5) 0.61598(15) 0.0396(9) Uani 1 1 d . . . . .
H8A H 0.576777 0.060450 0.642320 0.059 Uiso 1 1 calc R U . . .
H8B H 0.557996 0.223554 0.629175 0.059 Uiso 1 1 calc R U . . .
H8C H 0.642301 0.121506 0.593434 0.059 Uiso 1 1 calc R U . . .
C9 C 0.5154(6) -0.1323(5) 0.54762(17) 0.0493(12) Uani 1 1 d . . . . .
H9A H 0.607034 -0.086187 0.543559 0.074 Uiso 1 1 calc R U . . .
H9B H 0.489800 -0.180955 0.517710 0.074 Uiso 1 1 calc R U . . .
H9C H 0.521067 -0.200759 0.574001 0.074 Uiso 1 1 calc R U . . .
C10 C 0.1899(7) -0.1437(5) 0.52037(15) 0.0555(13) Uani 1 1 d . . . . .
H10A H 0.159926 -0.216918 0.543092 0.083 Uiso 1 1 calc R U . . .
H10B H 0.255832 -0.184231 0.496973 0.083 Uiso 1 1 calc R U . . .
H10C H 0.107416 -0.106429 0.503384 0.083 Uiso 1 1 calc R U . . .
C11 C 0.6286(3) 0.1931(3) 0.47617(11) 0.0223(6) Uani 1 1 d . . . . .
C12 C 0.7787(4) 0.1817(4) 0.45837(13) 0.0263(6) Uani 1 1 d . . . . .
H12A H 0.815326 0.086491 0.465811 0.032 Uiso 1 1 calc R U . . .
H12B H 0.837860 0.251076 0.475734 0.032 Uiso 1 1 calc R U . . .
C13 C 0.7907(4) 0.2081(4) 0.40396(13) 0.0310(7) Uani 1 1 d . . . . .
H13A H 0.732253 0.290969 0.395647 0.037 Uiso 1 1 calc R U . . .
H13B H 0.889822 0.232023 0.396375 0.037 Uiso 1 1 calc R U . . .
C14 C 0.7458(4) 0.0847(4) 0.37201(14) 0.0356(8) Uani 1 1 d . . . . .
H14A H 0.759434 0.112352 0.337911 0.043 Uiso 1 1 calc R U . . .
H14B H 0.809531 0.004307 0.378528 0.043 Uiso 1 1 calc R U . . .
C15 C 0.5942(4) 0.0344(4) 0.37826(13) 0.0344(8) Uani 1 1 d . . . . .
H15A H 0.529746 0.111843 0.369003 0.041 Uiso 1 1 calc R U . . .
H15B H 0.577190 -0.045171 0.355944 0.041 Uiso 1 1 calc R U . . .
C16 C 0.5587(4) -0.0126(4) 0.42937(13) 0.0310(7) Uani 1 1 d . . . . .
H16A H 0.475383 -0.075285 0.428210 0.037 Uiso 1 1 calc R U . . .
H16B H 0.638570 -0.068076 0.442274 0.037 Uiso 1 1 calc R U . . .
C17 C 0.6691(4) 0.4032(3) 0.52507(12) 0.0265(6) Uani 1 1 d . . . . .
H1 H 0.752051 0.358654 0.541266 0.032 Uiso 1 1 calc R U . . .
C18 C 0.5885(5) 0.4885(4) 0.56287(14) 0.0373(8) Uani 1 1 d . . . . .
H18A H 0.505559 0.531777 0.547911 0.056 Uiso 1 1 calc R U . . .
H18B H 0.649843 0.562310 0.575881 0.056 Uiso 1 1 calc R U . . .
H18C H 0.558366 0.425991 0.589048 0.056 Uiso 1 1 calc R U . . .
C19 C 0.7239(3) 0.5012(3) 0.48612(12) 0.0244(6) Uani 1 1 d . . . . .
C20 C 0.6375(4) 0.5432(4) 0.44793(14) 0.0300(7) Uani 1 1 d . . . . .
H20 H 0.543437 0.509430 0.446025 0.036 Uiso 1 1 calc R U . . .
C21 C 0.6887(4) 0.6343(4) 0.41261(15) 0.0360(8) Uani 1 1 d . . . . .
H21 H 0.629340 0.662696 0.386807 0.043 Uiso 1 1 calc R U . . .
C22 C 0.8259(5) 0.6834(4) 0.41507(17) 0.0411(10) Uani 1 1 d . . . . .
H22 H 0.860924 0.745001 0.390885 0.049 Uiso 1 1 calc R U . . .
C23 C 0.9113(5) 0.6426(5) 0.45271(17) 0.0436(10) Uani 1 1 d . . . . .
H23 H 1.005509 0.675945 0.454467 0.052 Uiso 1 1 calc R U . . .
C24 C 0.8599(4) 0.5528(4) 0.48808(15) 0.0346(8) Uani 1 1 d . . . . .
H24 H 0.919325 0.526367 0.514116 0.042 Uiso 1 1 calc R U . . .
C25 C 0.2183(5) 0.1311(5) 0.44775(15) 0.0370(9) Uani 1 1 d . . . . .
H25A H 0.237104 0.191948 0.419943 0.055 Uiso 1 1 calc R U . . .
H25B H 0.119997 0.142447 0.457842 0.055 Uiso 1 1 calc R U . . .
H25C H 0.235209 0.032612 0.438809 0.055 Uiso 1 1 calc R U . . .
C26 C 0.2550(4) 0.4057(4) 0.51156(19) 0.0359(7) Uani 1 1 d . . . . .
H26A H 0.275755 0.451251 0.542467 0.054 Uiso 1 1 calc R U . . .
H26B H 0.152929 0.393720 0.508187 0.054 Uiso 1 1 calc R U . . .
H26C H 0.290336 0.464605 0.485167 0.054 Uiso 1 1 calc R U . . .

loop_
_atom_site_aniso_label
_atom_site_aniso_U_11
_atom_site_aniso_U_22
_atom_site_aniso_U_33
_atom_site_aniso_U_23
_atom_site_aniso_U_13
_atom_site_aniso_U_12
Hf1 0.02290(6) 0.01896(6) 0.01935(5) 0.00091(5) 0.00073(5) 0.00307(4)
N1 0.0295(15) 0.0237(14) 0.0286(14) -0.0082(10) 0.0073(11) -0.0046(11)
N2 0.0274(12) 0.0192(10) 0.0257(11) -0.0022(12) 0.0035(12) -0.0026(9)
C1 0.0249(16) 0.041(2) 0.0225(14) 0.0033(13) 0.0015(12) -0.0020(14)
C2 0.0301(16) 0.0263(15) 0.0181(13) 0.0005(10) 0.0014(11) 0.0053(13)
C3 0.0288(16) 0.0259(16) 0.0234(13) 0.0052(11) -0.0004(11) 0.0038(13)
C4 0.043(2) 0.0191(15) 0.0275(15) 0.0051(11) 0.0081(14) 0.0055(14)
C5 0.045(2) 0.0276(17) 0.0221(14) -0.0006(12) 0.0043(13) -0.0117(15)
C6 0.0260(19) 0.088(4) 0.041(2) 0.010(2) 0.0032(16) -0.002(2)
C7 0.061(3) 0.035(2) 0.0252(16) -0.0060(14) 0.0085(16) 0.0098(18)
C8 0.034(2) 0.049(2) 0.0363(19) 0.0106(17) -0.0103(15) -0.0017(17)
C9 0.071(3) 0.035(2) 0.042(2) 0.0099(17) 0.017(2) 0.026(2)
C10 0.088(4) 0.046(2) 0.033(2) -0.0001(16) -0.005(2) -0.035(2)
C11 0.0284(15) 0.0167(13) 0.0219(13) 0.0013(10) 0.0014(11) 0.0008(11)
C12 0.0238(15) 0.0234(15) 0.0317(16) -0.0020(12) -0.0008(12) 0.0024(12)
C13 0.0300(17) 0.0315(18) 0.0316(16) 0.0007(13) 0.0084(13) -0.0020(14)
C14 0.042(2) 0.0355(19) 0.0294(17) -0.0036(14) 0.0119(14) -0.0014(16)
C15 0.042(2) 0.0352(19) 0.0263(15) -0.0083(13) 0.0057(14) -0.0040(15)
C16 0.0369(19) 0.0241(16) 0.0319(17) -0.0099(13) 0.0092(13) -0.0057(14)
C17 0.0300(16) 0.0229(15) 0.0266(14) -0.0057(11) -0.0029(12) -0.0002(12)
C18 0.051(2) 0.0270(18) 0.0343(18) -0.0104(14) 0.0072(16) -0.0042(16)
C19 0.0255(15) 0.0166(13) 0.0312(15) -0.0044(11) 0.0000(12) -0.0015(11)
C20 0.0290(17) 0.0250(16) 0.0360(17) 0.0016(13) -0.0014(13) -0.0020(13)
C21 0.046(2) 0.0268(18) 0.0355(19) 0.0043(13) 0.0053(15) 0.0050(16)
C22 0.053(2) 0.0283(19) 0.042(2) -0.0056(15) 0.0216(19) -0.0054(17)
C23 0.038(2) 0.042(2) 0.051(2) -0.0133(18) 0.0139(18) -0.0144(19)
C24 0.0285(18) 0.040(2) 0.0356(17) -0.0092(15) 0.0003(14) -0.0054(15)
C25 0.039(2) 0.041(2) 0.0313(18) 0.0008(15) -0.0103(15) 0.0050(17)
C26 0.0329(17) 0.0318(16) 0.0431(18) 0.0023(19) 0.0005(19) 0.0097(13)

loop_
_atom_type_symbol
_atom_type_description
_atom_type_scat_dispersion_real
_atom_type_scat_dispersion_imag
_atom_type_scat_source
C C 0.0033 0.0016 'International Tables Vol C Tables 4.2.6.8 and 6.1.1.4'
H H 0.0000 0.0000 'International Tables Vol C Tables 4.2.6.8 and 6.1.1.4'
N N 0.0061 0.0033 'International Tables Vol C Tables 4.2.6.8 and 6.1.1.4'
Hf Hf -0.5830 6.1852 'International Tables Vol C Tables 4.2.6.8 and 6.1.1.4'

loop_
_geom_angle_atom_site_label_1
_geom_angle_atom_site_label_2
_geom_angle_atom_site_label_3
_geom_angle
_geom_angle_site_symmetry_1
_geom_angle_site_symmetry_3
_geom_angle_publ_flag
N1 Hf1 C25 84.23(14) . . ?
N1 Hf1 N2 58.97(10) . . ?
C25 Hf1 N2 129.33(15) . . ?
N1 Hf1 C26 132.47(14) . . ?
C25 Hf1 C26 88.94(16) . . ?
N2 Hf1 C26 92.00(11) . . ?
N1 Hf1 C4 84.48(11) . . ?
C25 Hf1 C4 108.34(14) . . ?
N2 Hf1 C4 101.82(12) . . ?
C26 Hf1 C4 141.46(15) . . ?
N1 Hf1 C3 101.95(12) . . ?
C25 Hf1 C3 137.19(14) . . ?
N2 Hf1 C3 87.27(12) . . ?
C26 Hf1 C3 114.23(16) . . ?
C4 Hf1 C3 32.84(12) . . ?
N1 Hf1 C5 102.25(12) . . ?
C25 Hf1 C5 83.13(14) . . ?
N2 Hf1 C5 134.39(12) . . ?
C26 Hf1 C5 123.55(14) . . ?
C4 Hf1 C5 32.57(13) . . ?
C3 Hf1 C5 54.08(12) . . ?
N1 Hf1 C2 134.56(11) . . ?
C25 Hf1 C2 123.59(15) . . ?
N2 Hf1 C2 107.05(12) . . ?
C26 Hf1 C2 87.16(15) . . ?
C4 Hf1 C2 54.46(11) . . ?
C3 Hf1 C2 32.80(11) . . ?
C5 Hf1 C2 54.22(11) . . ?
N1 Hf1 C1 134.80(13) . . ?
C25 Hf1 C1 91.36(14) . . ?
N2 Hf1 C1 139.15(12) . . ?
C26 Hf1 C1 92.22(15) . . ?
C4 Hf1 C1 54.36(13) . . ?
C3 Hf1 C1 54.28(11) . . ?
C5 Hf1 C1 32.78(13) . . ?
C2 Hf1 C1 32.77(11) . . ?
N1 Hf1 C11 29.34(10) . . ?
C25 Hf1 C11 108.52(14) . . ?
N2 Hf1 C11 29.68(9) . . ?
C26 Hf1 C11 115.11(12) . . ?
C4 Hf1 C11 92.27(11) . . ?
C3 Hf1 C11 94.03(10) . . ?
C5 Hf1 C11 120.41(12) . . ?
C2 Hf1 C11 123.80(10) . . ?
C1 Hf1 C11 145.73(11) . . ?
C11 N1 C16 122.0(3) . . ?
C11 N1 Hf1 95.8(2) . . ?
C16 N1 Hf1 141.9(2) . . ?
C11 N2 C17 121.2(3) . . ?
C11 N2 Hf1 93.16(19) . . ?
C17 N2 Hf1 145.6(2) . . ?
C2 C1 C5 107.6(3) . . ?
C2 C1 C6 125.2(4) . . ?
C5 C1 C6 127.1(4) . . ?
C2 C1 Hf1 73.43(19) . . ?
C5 C1 Hf1 73.4(2) . . ?
C6 C1 Hf1 121.1(3) . . ?
C3 C2 C1 107.7(3) . . ?
C3 C2 C7 126.4(3) . . ?
C1 C2 C7 125.6(3) . . ?
C3 C2 Hf1 73.00(17) . . ?
C1 C2 Hf1 73.81(19) . . ?
C7 C2 Hf1 123.4(2) . . ?
C4 C3 C2 108.3(3) . . ?
C4 C3 C8 125.6(3) . . ?
C2 C3 C8 125.6(3) . . ?
C4 C3 Hf1 73.46(19) . . ?
C2 C3 Hf1 74.20(18) . . ?
C8 C3 Hf1 124.4(2) . . ?
C5 C4 C3 108.0(3) . . ?
C5 C4 C9 127.2(4) . . ?
C3 C4 C9 124.4(4) . . ?
C5 C4 Hf1 74.4(2) . . ?
C3 C4 Hf1 73.70(18) . . ?
C9 C4 Hf1 123.5(2) . . ?
C4 C5 C1 108.4(3) . . ?
C4 C5 C10 125.2(4) . . ?
C1 C5 C10 126.1(4) . . ?
C4 C5 Hf1 73.00(19) . . ?
C1 C5 Hf1 73.8(2) . . ?
C10 C5 Hf1 124.6(3) . . ?
C1 C6 H6A 109.5 . . ?
C1 C6 H6B 109.5 . . ?
H6A C6 H6B 109.5 . . ?
C1 C6 H6C 109.5 . . ?
H6A C6 H6C 109.5 . . ?
H6B C6 H6C 109.5 . . ?
C2 C7 H7A 109.5 . . ?
C2 C7 H7B 109.5 . . ?
H7A C7 H7B 109.5 . . ?
C2 C7 H7C 109.5 . . ?
H7A C7 H7C 109.5 . . ?
H7B C7 H7C 109.5 . . ?
C3 C8 H8A 109.5 . . ?
C3 C8 H8B 109.5 . . ?
H8A C8 H8B 109.5 . . ?
C3 C8 H8C 109.5 . . ?
H8A C8 H8C 109.5 . . ?
H8B C8 H8C 109.5 . . ?
C4 C9 H9A 109.5 . . ?
C4 C9 H9B 109.5 . . ?
H9A C9 H9B 109.5 . . ?
C4 C9 H9C 109.5 . . ?
H9A C9 H9C 109.5 . . ?
H9B C9 H9C 109.5 . . ?
C5 C10 H10A 109.5 . . ?
C5 C10 H10B 109.5 . . ?
H10A C10 H10B 109.5 . . ?
C5 C10 H10C 109.5 . . ?
H10A C10 H10C 109.5 . . ?
H10B C10 H10C 109.5 . . ?
N1 C11 N2 111.9(3) . . ?
N1 C11 C12 122.0(3) . . ?
N2 C11 C12 126.1(3) . . ?
N1 C11 Hf1 54.86(17) . . ?
N2 C11 Hf1 57.16(16) . . ?
C12 C11 Hf1 175.5(2) . . ?
C11 C12 C13 112.3(3) . . ?
C11 C12 H12A 109.1 . . ?
C13 C12 H12A 109.1 . . ?
C11 C12 H12B 109.1 . . ?
C13 C12 H12B 109.1 . . ?
H12A C12 H12B 107.9 . . ?
C14 C13 C12 115.1(3) . . ?
C14 C13 H13A 108.5 . . ?
C12 C13 H13A 108.5 . . ?
C14 C13 H13B 108.5 . . ?
C12 C13 H13B 108.5 . . ?
H13A C13 H13B 107.5 . . ?
C15 C14 C13 115.9(3) . . ?
C15 C14 H14A 108.3 . . ?
C13 C14 H14A 108.3 . . ?
C15 C14 H14B 108.3 . . ?
C13 C14 H14B 108.3 . . ?
H14A C14 H14B 107.4 . . ?
C16 C15 C14 113.9(3) . . ?
C16 C15 H15A 108.8 . . ?
C14 C15 H15A 108.8 . . ?
C16 C15 H15B 108.8 . . ?
C14 C15 H15B 108.8 . . ?
H15A C15 H15B 107.7 . . ?
N1 C16 C15 113.7(3) . . ?
N1 C16 H16A 108.8 . . ?
C15 C16 H16A 108.8 . . ?
N1 C16 H16B 108.8 . . ?
C15 C16 H16B 108.8 . . ?
H16A C16 H16B 107.7 . . ?
N2 C17 C19 113.5(3) . . ?
N2 C17 C18 109.6(3) . . ?
C19 C17 C18 109.5(3) . . ?
N2 C17 H1 108.0 . . ?
C19 C17 H1 108.0 . . ?
C18 C17 H1 108.0 . . ?
C17 C18 H18A 109.5 . . ?
C17 C18 H18B 109.5 . . ?
H18A C18 H18B 109.5 . . ?
C17 C18 H18C 109.5 . . ?
H18A C18 H18C 109.5 . . ?
H18B C18 H18C 109.5 . . ?
C24 C19 C20 118.5(3) . . ?
C24 C19 C17 120.6(3) . . ?
C20 C19 C17 120.9(3) . . ?
C21 C20 C19 120.3(3) . . ?
C21 C20 H20 119.8 . . ?
C19 C20 H20 119.8 . . ?
C22 C21 C20 120.1(4) . . ?
C22 C21 H21 119.9 . . ?
C20 C21 H21 119.9 . . ?
C23 C22 C21 119.7(4) . . ?
C23 C22 H22 120.1 . . ?
C21 C22 H22 120.1 . . ?
C22 C23 C24 120.1(4) . . ?
C22 C23 H23 119.9 . . ?
C24 C23 H23 119.9 . . ?
C19 C24 C23 121.2(4) . . ?
C19 C24 H24 119.4 . . ?
C23 C24 H24 119.4 . . ?
Hf1 C25 H25A 109.5 . . ?
Hf1 C25 H25B 109.5 . . ?
H25A C25 H25B 109.5 . . ?
Hf1 C25 H25C 109.5 . . ?
H25A C25 H25C 109.5 . . ?
H25B C25 H25C 109.5 . . ?
Hf1 C26 H26A 109.5 . . ?
Hf1 C26 H26B 109.5 . . ?
H26A C26 H26B 109.5 . . ?
Hf1 C26 H26C 109.5 . . ?
H26A C26 H26C 109.5 . . ?
H26B C26 H26C 109.5 . . ?

loop_
_geom_bond_atom_site_label_1
_geom_bond_atom_site_label_2
_geom_bond_distance
_geom_bond_site_symmetry_2
_geom_bond_publ_flag
Hf1 N1 2.210(3) . ?
Hf1 C25 2.249(4) . ?
Hf1 N2 2.263(3) . ?
Hf1 C26 2.276(3) . ?
Hf1 C4 2.502(3) . ?
Hf1 C3 2.505(3) . ?
Hf1 C5 2.520(3) . ?
Hf1 C2 2.520(3) . ?
Hf1 C1 2.525(4) . ?
Hf1 C11 2.689(3) . ?
N1 C11 1.325(4) . ?
N1 C16 1.460(4) . ?
N2 C11 1.333(4) . ?
N2 C17 1.468(4) . ?
C1 C2 1.423(5) . ?
C1 C5 1.423(6) . ?
C1 C6 1.504(6) . ?
C2 C3 1.419(5) . ?
C2 C7 1.500(5) . ?
C3 C4 1.415(5) . ?
C3 C8 1.510(5) . ?
C4 C5 1.408(6) . ?
C4 C9 1.509(5) . ?
C5 C10 1.496(5) . ?
C6 H6A 0.9800 . ?
C6 H6B 0.9800 . ?
C6 H6C 0.9800 . ?
C7 H7A 0.9800 . ?
C7 H7B 0.9800 . ?
C7 H7C 0.9800 . ?
C8 H8A 0.9800 . ?
C8 H8B 0.9800 . ?
C8 H8C 0.9800 . ?
C9 H9A 0.9800 . ?
C9 H9B 0.9800 . ?
C9 H9C 0.9800 . ?
C10 H10A 0.9800 . ?
C10 H10B 0.9800 . ?
C10 H10C 0.9800 . ?
C11 C12 1.512(5) . ?
C12 C13 1.534(5) . ?
C12 H12A 0.9900 . ?
C12 H12B 0.9900 . ?
C13 C14 1.529(5) . ?
C13 H13A 0.9900 . ?
C13 H13B 0.9900 . ?
C14 C15 1.526(5) . ?
C14 H14A 0.9900 . ?
C14 H14B 0.9900 . ?
C15 C16 1.524(5) . ?
C15 H15A 0.9900 . ?
C15 H15B 0.9900 . ?
C16 H16A 0.9900 . ?
C16 H16B 0.9900 . ?
C17 C19 1.518(5) . ?
C17 C18 1.530(5) . ?
C17 H1 1.0000 . ?
C18 H18A 0.9800 . ?
C18 H18B 0.9800 . ?
C18 H18C 0.9800 . ?
C19 C24 1.382(5) . ?
C19 C20 1.397(5) . ?
C20 C21 1.394(5) . ?
C20 H20 0.9500 . ?
C21 C22 1.384(6) . ?
C21 H21 0.9500 . ?
C22 C23 1.378(7) . ?
C22 H22 0.9500 . ?
C23 C24 1.388(6) . ?
C23 H23 0.9500 . ?
C24 H24 0.9500 . ?
C25 H25A 0.9800 . ?
C25 H25B 0.9800 . ?
C25 H25C 0.9800 . ?
C26 H26A 0.9800 . ?
C26 H26B 0.9800 . ?
C26 H26C 0.9800 . ?

loop_
_geom_torsion_atom_site_label_1
_geom_torsion_atom_site_label_2
_geom_torsion_atom_site_label_3
_geom_torsion_atom_site_label_4
_geom_torsion
_geom_torsion_site_symmetry_1
_geom_torsion_site_symmetry_2
_geom_torsion_site_symmetry_3
_geom_torsion_site_symmetry_4
_geom_torsion_publ_flag
C5 C1 C2 C3 0.3(4) . . . . ?
C6 C1 C2 C3 177.7(4) . . . . ?
Hf1 C1 C2 C3 -65.7(2) . . . . ?
C5 C1 C2 C7 -174.3(3) . . . . ?
C6 C1 C2 C7 3.1(6) . . . . ?
Hf1 C1 C2 C7 119.8(3) . . . . ?
C5 C1 C2 Hf1 66.0(2) . . . . ?
C6 C1 C2 Hf1 -116.7(4) . . . . ?
C1 C2 C3 C4 0.1(4) . . . . ?
C7 C2 C3 C4 174.7(3) . . . . ?
Hf1 C2 C3 C4 -66.1(2) . . . . ?
C1 C2 C3 C8 -172.5(3) . . . . ?
C7 C2 C3 C8 2.1(5) . . . . ?
Hf1 C2 C3 C8 121.3(3) . . . . ?
C1 C2 C3 Hf1 66.2(2) . . . . ?
C7 C2 C3 Hf1 -119.3(3) . . . . ?
C2 C3 C4 C5 -0.5(4) . . . . ?
C8 C3 C4 C5 172.1(3) . . . . ?
Hf1 C3 C4 C5 -67.1(2) . . . . ?
C2 C3 C4 C9 -173.6(3) . . . . ?
C8 C3 C4 C9 -1.0(6) . . . . ?
Hf1 C3 C4 C9 119.8(3) . . . . ?
C2 C3 C4 Hf1 66.6(2) . . . . ?
C8 C3 C4 Hf1 -120.8(3) . . . . ?
C3 C4 C5 C1 0.7(4) . . . . ?
C9 C4 C5 C1 173.5(3) . . . . ?
Hf1 C4 C5 C1 -65.9(3) . . . . ?
C3 C4 C5 C10 -172.7(3) . . . . ?
C9 C4 C5 C10 0.1(6) . . . . ?
Hf1 C4 C5 C10 120.7(4) . . . . ?
C3 C4 C5 Hf1 66.6(2) . . . . ?
C9 C4 C5 Hf1 -120.6(4) . . . . ?
C2 C1 C5 C4 -0.7(4) . . . . ?
C6 C1 C5 C4 -177.9(4) . . . . ?
Hf1 C1 C5 C4 65.3(2) . . . . ?
C2 C1 C5 C10 172.7(3) . . . . ?
C6 C1 C5 C10 -4.6(6) . . . . ?
Hf1 C1 C5 C10 -121.3(4) . . . . ?
C2 C1 C5 Hf1 -66.0(2) . . . . ?
C6 C1 C5 Hf1 116.7(4) . . . . ?
C16 N1 C11 N2 -179.5(3) . . . . ?
Hf1 N1 C11 N2 -4.2(3) . . . . ?
C16 N1 C11 C12 0.8(5) . . . . ?
Hf1 N1 C11 C12 176.1(3) . . . . ?
C16 N1 C11 Hf1 -175.3(4) . . . . ?
C17 N2 C11 N1 -177.7(3) . . . . ?
Hf1 N2 C11 N1 4.1(3) . . . . ?
C17 N2 C11 C12 2.0(5) . . . . ?
Hf1 N2 C11 C12 -176.2(3) . . . . ?
C17 N2 C11 Hf1 178.2(4) . . . . ?
N1 C11 C12 C13 65.2(4) . . . . ?
N2 C11 C12 C13 -114.5(4) . . . . ?
C11 C12 C13 C14 -77.6(4) . . . . ?
C12 C13 C14 C15 59.1(5) . . . . ?
C13 C14 C15 C16 -58.5(5) . . . . ?
C11 N1 C16 C15 -68.2(5) . . . . ?
Hf1 N1 C16 C15 119.3(4) . . . . ?
C14 C15 C16 N1 79.8(4) . . . . ?
C11 N2 C17 C19 63.2(4) . . . . ?
Hf1 N2 C17 C19 -119.9(4) . . . . ?
C11 N2 C17 C18 -174.0(3) . . . . ?
Hf1 N2 C17 C18 2.9(6) . . . . ?
N2 C17 C19 C24 -141.3(3) . . . . ?
C18 C17 C19 C24 95.8(4) . . . . ?
N2 C17 C19 C20 39.7(4) . . . . ?
C18 C17 C19 C20 -83.2(4) . . . . ?
C24 C19 C20 C21 0.4(5) . . . . ?
C17 C19 C20 C21 179.4(3) . . . . ?
C19 C20 C21 C22 0.3(6) . . . . ?
C20 C21 C22 C23 -0.4(6) . . . . ?
C21 C22 C23 C24 -0.1(6) . . . . ?
C20 C19 C24 C23 -1.0(5) . . . . ?
C17 C19 C24 C23 -180.0(3) . . . . ?
C22 C23 C24 C19 0.8(6) . . . . ?
